data_4313670
loop_
_publ_author_name
'Sarah H. Oakley'
'Martyn P. Coles'
'Peter B. Hitchcock'

_publ_section_title
;
 Structural and Catalytic Properties of Bis(guanidine)copper(I) Halides
;
_journal_name_full 'Inorganic Chemistry'
_journal_page_first 3154
_journal_page_last 3156
_journal_paper_doi 10.1021/ic034213b
_journal_volume 42
_journal_year 2003
_chemical_compound_source 'synthesis as described'
_chemical_formula_moiety 'C14 H26 Br1 Cu1 N6'
_chemical_formula_sum 'C14 H26 Br Cu N6'
_chemical_formula_weight 421.86
_chemical_name_common '[CuBr(C7H13N3)2]'
_chemical_name_systematic
;
 ?
;
_space_group_IT_number 14
_symmetry_cell_setting monoclinic
_symmetry_Int_Tables_number 14
_symmetry_space_group_name_Hall '-P 2ybc'
_symmetry_space_group_name_H-M 'P 1 21/c 1'
_atom_sites_solution_hydrogens geom
_atom_sites_solution_primary direct
_atom_sites_solution_secondary difmap
_audit_conform_dict_location ftp://ftp.iucr.org/cifdics/cif_core.dic
_audit_conform_dict_name cif_core.dic
_audit_conform_dict_version 2.1
_audit_creation_date 2001-11-29T16:03:47-00:00
_audit_creation_method 'WinGX routine CIF_UPDATE'
_cell_angle_alpha 90
_cell_angle_beta 97.144(2)
_cell_angle_gamma 90
_cell_formula_units_Z 4
_cell_length_a 7.2583(3)
_cell_length_b 14.5542(6)
_cell_length_c 16.1243(6)
_cell_measurement_reflns_used 5758
_cell_measurement_temperature 173(2)
_cell_measurement_theta_max 25.028
_cell_measurement_theta_min 4.076
_cell_measurement_wavelength 0.71073
_cell_volume 1690.13(12)
_computing_cell_refinement 'HKL Scalepack (Otwinowski & Minor 1997)'
_computing_data_reduction 'HKL Denzo and Scalepack (Otwinowski & Minor 1997)'
_computing_molecular_graphics 'Ortep-3 for Windows (Farrugia, 1997)'
_computing_publication_material 'WinGX publication routines (Farrugia, 1999)'
_computing_structure_refinement 'SHELXL-97 (Sheldrick, 1997)'
_computing_structure_solution 'SHELXS-97 (Sheldrick, 1997)'
_diffrn_ambient_temperature 173(2)
_diffrn_measured_fraction_theta_full 0.991
_diffrn_measured_fraction_theta_max 0.991
_diffrn_measurement_device KappaCCD
_diffrn_measurement_method CCD
_diffrn_radiation_monochromator graphite
_diffrn_radiation_probe x-ray
_diffrn_radiation_type MoK\a
_diffrn_radiation_wavelength 0.71073
_diffrn_reflns_av_R_equivalents 0.0408
_diffrn_reflns_av_unetI/netI 0.0359
_diffrn_reflns_limit_h_max 8
_diffrn_reflns_limit_h_min -7
_diffrn_reflns_limit_k_max 17
_diffrn_reflns_limit_k_min -14
_diffrn_reflns_limit_l_max 17
_diffrn_reflns_limit_l_min -19
_diffrn_reflns_number 8743
_diffrn_reflns_theta_full 25.02
_diffrn_reflns_theta_max 25.02
_diffrn_reflns_theta_min 4.27
_exptl_absorpt_coefficient_mu 3.662
_exptl_absorpt_correction_T_max 0.366
_exptl_absorpt_correction_T_min 0.304
_exptl_absorpt_correction_type multi-scan
_exptl_absorpt_process_details
;
        [c.f. r.h. blessing, acta cryst. (1995), a51, 33-38]
;
_exptl_crystal_colour colourless
_exptl_crystal_density_diffrn 1.658
_exptl_crystal_density_method 'not measured'
_exptl_crystal_description prism
_exptl_crystal_F_000 864
_exptl_crystal_size_max 0.3
_exptl_crystal_size_mid 0.3
_exptl_crystal_size_min 0.3
_refine_diff_density_max 0.691
_refine_diff_density_min -0.659
_refine_diff_density_rms 0.07
_refine_ls_extinction_method none
_refine_ls_goodness_of_fit_ref 1.077
_refine_ls_hydrogen_treatment mixed
_refine_ls_matrix_type full
_refine_ls_number_parameters 217
_refine_ls_number_reflns 2960
_refine_ls_number_restraints 0
_refine_ls_restrained_S_all 1.077
_refine_ls_R_factor_all 0.0403
_refine_ls_R_factor_gt 0.0325
_refine_ls_shift/su_max 0.001
_refine_ls_shift/su_mean 0
_refine_ls_structure_factor_coef Fsqd
_refine_ls_weighting_details 'calc w=1/[\s^2^(Fo^2^)+(0.0227P)^2^+2.5719P] where P=(Fo^2^+2Fc^2^)/3'
_refine_ls_weighting_scheme calc
_refine_ls_wR_factor_gt 0.0724
_refine_ls_wR_factor_ref 0.0761
_reflns_number_gt 2620
_reflns_number_total 2960
_reflns_threshold_expression >2sigma(I)
_cod_data_source_file ic034213bsi20030226_053606_2.cif
_cod_data_source_block nov2101
_cod_database_code 4313670

loop_
_symmetry_equiv_pos_as_xyz
'x, y, z'
'-x, y+1/2, -z+1/2'
'-x, -y, -z'
'x, -y-1/2, z-1/2'

loop_
_atom_site_label
_atom_site_type_symbol
_atom_site_fract_x
_atom_site_fract_y
_atom_site_fract_z
_atom_site_U_iso_or_equiv
_atom_site_adp_type
_atom_site_occupancy
_atom_site_symmetry_multiplicity
_atom_site_calc_flag
_atom_site_refinement_flags
_atom_site_disorder_assembly
_atom_site_disorder_group
Cu Cu 0.25640(5) 0.40132(3) 0.26834(2) 0.03011(13) Uani 1 1 d . A .
Br Br 0.26218(5) 0.33598(3) 0.12121(2) 0.03676(12) Uani 1 1 d . . .
N1 N 0.0547(4) 0.48827(18) 0.28003(15) 0.0278(6) Uani 1 1 d . . .
N2 N -0.0849(4) 0.4810(2) 0.14514(17) 0.0337(7) Uani 1 1 d . . .
H2N H -0.003(5) 0.455(3) 0.139(2) 0.032(11) Uiso 1 1 d . . .
N3 N -0.2461(4) 0.54851(17) 0.24396(16) 0.0273(6) Uani 1 1 d . . .
N4 N 0.4385(4) 0.34479(18) 0.35330(15) 0.0262(6) Uani 1 1 d . . .
N5 N 0.6424(4) 0.3034(2) 0.26268(17) 0.0312(6) Uani 1 1 d . . .
H5N H 0.542(5) 0.315(2) 0.221(2) 0.037(10) Uiso 1 1 d . . .
N6 N 0.7161(3) 0.26600(18) 0.40312(15) 0.0265(6) Uani 1 1 d . . .
C1 C -0.0913(4) 0.5046(2) 0.22576(18) 0.0223(6) Uani 1 1 d . A .
C5 C -0.4065(5) 0.5661(3) 0.1825(2) 0.0414(9) Uani 1 1 d . A .
H5B H -0.4593 0.6269 0.1939 0.05 Uiso 1 1 calc R . .
H5A H -0.5026 0.5191 0.1884 0.05 Uiso 1 1 calc R . .
C6 C -0.3600(6) 0.5647(3) 0.0953(2) 0.0475(10) Uani 1 1 d . . .
H6B H -0.2888 0.6206 0.0846 0.057 Uiso 1 1 calc R A .
H6A H -0.4755 0.5641 0.0556 0.057 Uiso 1 1 calc R . .
C7 C -0.2469(6) 0.4808(3) 0.0828(2) 0.0445(9) Uani 1 1 d . A .
H7B H -0.3216 0.4248 0.0886 0.053 Uiso 1 1 calc R . .
H7A H -0.2081 0.4813 0.026 0.053 Uiso 1 1 calc R . .
C8 C 0.5949(4) 0.3041(2) 0.34166(18) 0.0222(6) Uani 1 1 d . A .
C9 C 0.7918(5) 0.2485(2) 0.2365(2) 0.0333(8) Uani 1 1 d . A .
H9B H 0.8403 0.2784 0.1885 0.04 Uiso 1 1 calc R . .
H9A H 0.7439 0.1871 0.2183 0.04 Uiso 1 1 calc R . .
C10 C 0.9448(5) 0.2383(2) 0.3071(2) 0.0346(8) Uani 1 1 d . . .
H10B H 1.0081 0.298 0.3185 0.041 Uiso 1 1 calc R A .
H10A H 1.0373 0.1934 0.2918 0.041 Uiso 1 1 calc R . .
C11 C 0.8662(5) 0.2058(2) 0.3843(2) 0.0347(8) Uani 1 1 d . A .
H11B H 0.8186 0.1423 0.3754 0.042 Uiso 1 1 calc R . .
H11A H 0.9656 0.2051 0.4323 0.042 Uiso 1 1 calc R . .
C12 C 0.6840(5) 0.2706(3) 0.4904(2) 0.0361(8) Uani 1 1 d . A .
H12B H 0.8037 0.2798 0.5261 0.043 Uiso 1 1 calc R . .
H12A H 0.6299 0.2119 0.5067 0.043 Uiso 1 1 calc R . .
C13 C 0.5545(5) 0.3482(3) 0.5037(2) 0.0403(9) Uani 1 1 d . . .
H13B H 0.5156 0.3442 0.5603 0.048 Uiso 1 1 calc R A .
H13A H 0.6178 0.4079 0.4987 0.048 Uiso 1 1 calc R . .
C14 C 0.3885(5) 0.3413(3) 0.4389(2) 0.0390(9) Uani 1 1 d . A .
H14B H 0.3227 0.2829 0.4467 0.047 Uiso 1 1 calc R . .
H14A H 0.3023 0.3924 0.4467 0.047 Uiso 1 1 calc R . .
C2 C 0.0462(6) 0.5272(4) 0.3628(2) 0.0627(13) Uani 0.670(12) 1 d P A 1
H2A H 0.141 0.4966 0.403 0.075 Uiso 0.670(12) 1 calc PR A 1
H2B H 0.0788 0.5932 0.3615 0.075 Uiso 0.670(12) 1 calc PR A 1
C3 C -0.1259(9) 0.5188(5) 0.3919(3) 0.045(2) Uani 0.670(12) 1 d P A 1
H3A H -0.1212 0.5488 0.4473 0.054 Uiso 0.670(12) 1 calc PR A 1
H3B H -0.1548 0.453 0.3988 0.054 Uiso 0.670(12) 1 calc PR A 1
C4 C -0.2804(5) 0.5637(3) 0.3304(2) 0.0409(9) Uani 0.670(12) 1 d P A 1
H4A H -0.4021 0.537 0.3389 0.049 Uiso 0.670(12) 1 calc PR A 1
H4B H -0.2847 0.6305 0.3415 0.049 Uiso 0.670(12) 1 calc PR A 1
C2A C 0.0462(6) 0.5272(4) 0.3628(2) 0.0627(13) Uani 0.330(12) 1 d P A 2
H2X H 0.0462 0.4747 0.4018 0.075 Uiso 0.330(12) 1 calc PR A 2
H2Y H 0.1647 0.5603 0.3783 0.075 Uiso 0.330(12) 1 calc PR A 2
C3A C -0.0957(14) 0.5866(7) 0.3810(5) 0.023(3) Uani 0.330(12) 1 d P A 2
H3X H -0.0612 0.6506 0.369 0.028 Uiso 0.330(12) 1 calc PR A 2
H3Y H -0.1086 0.5824 0.4413 0.028 Uiso 0.330(12) 1 calc PR A 2
C4A C -0.2804(5) 0.5637(3) 0.3304(2) 0.0409(9) Uani 0.330(12) 1 d P A 2
H4X H -0.334 0.5077 0.3528 0.049 Uiso 0.330(12) 1 calc PR A 2
H4Y H -0.369 0.615 0.3331 0.049 Uiso 0.330(12) 1 calc PR A 2

loop_
_atom_site_aniso_label
_atom_site_aniso_U_11
_atom_site_aniso_U_22
_atom_site_aniso_U_33
_atom_site_aniso_U_23
_atom_site_aniso_U_13
_atom_site_aniso_U_12
Cu 0.0203(2) 0.0326(2) 0.0371(2) 0.00708(17) 0.00185(16) 0.00435(16)
Br 0.0353(2) 0.0472(2) 0.02707(19) -0.00844(14) 0.00125(14) 0.01388(15)
N1 0.0273(14) 0.0329(15) 0.0213(13) -0.0041(11) -0.0040(11) 0.0093(12)
N2 0.0317(17) 0.0446(18) 0.0230(14) -0.0042(13) -0.0042(12) 0.0164(15)
N3 0.0243(14) 0.0255(14) 0.0319(14) -0.0023(11) 0.0030(11) 0.0048(11)
N4 0.0240(14) 0.0329(15) 0.0225(13) 0.0035(11) 0.0062(11) 0.0074(11)
N5 0.0244(14) 0.0459(18) 0.0238(14) 0.0035(12) 0.0047(12) 0.0138(13)
N6 0.0241(13) 0.0306(14) 0.0244(13) 0.0001(11) 0.0013(11) 0.0068(11)
C1 0.0239(16) 0.0199(15) 0.0229(15) 0.0007(12) 0.0025(12) -0.0001(12)
C5 0.0279(18) 0.0340(19) 0.059(2) -0.0075(17) -0.0066(17) 0.0082(15)
C6 0.040(2) 0.044(2) 0.052(2) -0.0007(18) -0.0201(18) 0.0087(18)
C7 0.050(2) 0.046(2) 0.0322(19) -0.0077(17) -0.0138(17) 0.0087(18)
C8 0.0203(15) 0.0224(15) 0.0231(15) 0.0006(12) 0.0002(12) -0.0012(12)
C9 0.0311(18) 0.0369(19) 0.0335(18) -0.0041(15) 0.0110(15) 0.0068(15)
C10 0.0250(17) 0.0351(19) 0.045(2) 0.0013(15) 0.0089(15) 0.0077(15)
C11 0.0257(17) 0.0389(19) 0.0389(19) 0.0047(15) 0.0015(14) 0.0099(15)
C12 0.0358(19) 0.049(2) 0.0229(16) 0.0050(15) 0.0007(14) 0.0065(16)
C13 0.051(2) 0.047(2) 0.0240(17) -0.0018(15) 0.0085(16) 0.0057(18)
C14 0.037(2) 0.054(2) 0.0286(18) 0.0105(16) 0.0132(15) 0.0179(17)
C2 0.061(3) 0.092(4) 0.030(2) -0.029(2) -0.0110(19) 0.030(3)
C3 0.064(4) 0.049(5) 0.025(3) -0.005(3) 0.017(3) -0.002(3)
C4 0.040(2) 0.040(2) 0.046(2) -0.0081(17) 0.0207(17) -0.0002(17)
C2A 0.061(3) 0.092(4) 0.030(2) -0.029(2) -0.0110(19) 0.030(3)
C3A 0.038(6) 0.018(7) 0.016(4) 0.005(4) 0.010(4) 0.009(4)
C4A 0.040(2) 0.040(2) 0.046(2) -0.0081(17) 0.0207(17) -0.0002(17)

loop_
_atom_type_symbol
_atom_type_description
_atom_type_scat_dispersion_real
_atom_type_scat_dispersion_imag
_atom_type_scat_source
C C 0.0033 0.0016 'International Tables Vol C Tables 4.2.6.8 and 6.1.1.4'
H H 0 0 'International Tables Vol C Tables 4.2.6.8 and 6.1.1.4'
Br Br -0.2901 2.4595 'International Tables Vol C Tables 4.2.6.8 and 6.1.1.4'
Cu Cu 0.3201 1.2651 'International Tables Vol C Tables 4.2.6.8 and 6.1.1.4'
N N 0.0061 0.0033 'International Tables Vol C Tables 4.2.6.8 and 6.1.1.4'

loop_
_geom_angle_atom_site_label_1
_geom_angle_atom_site_label_2
_geom_angle_atom_site_label_3
_geom_angle
_geom_angle_site_symmetry_1
_geom_angle_site_symmetry_3
_geom_angle_publ_flag
N1 Cu N4 130.49(10) . . ?
N1 Cu Br 115.27(7) . . ?
N4 Cu Br 113.81(7) . . ?
C1 N1 C2 114.7(3) . . ?
C1 N1 Cu 127.2(2) . . ?
C2 N1 Cu 117.1(2) . . ?
C1 N2 C7 123.1(3) . . ?
C1 N3 C5 123.4(3) . . ?
C1 N3 C4 121.4(3) . . ?
C5 N3 C4 113.9(3) . . ?
C8 N4 C14 115.9(3) . . ?
C8 N4 Cu 127.4(2) . . ?
C14 N4 Cu 116.5(2) . . ?
C8 N5 C9 124.2(3) . . ?
C8 N6 C12 121.3(3) . . ?
C8 N6 C11 121.7(3) . . ?
C12 N6 C11 116.2(2) . . ?
N1 C1 N2 118.4(3) . . ?
N1 C1 N3 124.4(3) . . ?
N2 C1 N3 117.2(3) . . ?
N3 C5 C6 112.7(3) . . ?
C5 C6 C7 109.3(3) . . ?
N2 C7 C6 108.4(3) . . ?
N4 C8 N6 124.9(3) . . ?
N4 C8 N5 117.5(3) . . ?
N6 C8 N5 117.6(3) . . ?
N5 C9 C10 110.1(3) . . ?
C9 C10 C11 109.8(3) . . ?
N6 C11 C10 110.6(3) . . ?
N6 C12 C13 110.6(3) . . ?
C14 C13 C12 108.3(3) . . ?
N4 C14 C13 112.4(3) . . ?
C3 C2 N1 114.6(4) . . ?
C2 C3 C4 110.8(4) . . ?
N3 C4 C3 110.6(3) . . ?

loop_
_geom_bond_atom_site_label_1
_geom_bond_atom_site_label_2
_geom_bond_distance
_geom_bond_site_symmetry_2
_geom_bond_publ_flag
Cu N1 1.962(3) . ?
Cu N4 1.962(3) . ?
Cu Br 2.5611(5) . ?
N1 C1 1.309(4) . ?
N1 C2 1.459(4) . ?
N2 C1 1.351(4) . ?
N2 C7 1.449(4) . ?
N3 C1 1.356(4) . ?
N3 C5 1.455(4) . ?
N3 C4 1.462(4) . ?
N4 C8 1.314(4) . ?
N4 C14 1.471(4) . ?
N5 C8 1.360(4) . ?
N5 C9 1.452(4) . ?
N6 C8 1.359(4) . ?
N6 C12 1.456(4) . ?
N6 C11 1.459(4) . ?
C5 C6 1.487(6) . ?
C6 C7 1.500(5) . ?
C9 C10 1.496(5) . ?
C10 C11 1.508(5) . ?
C12 C13 1.502(5) . ?
C13 C14 1.498(5) . ?
C2 C3 1.393(7) . ?
C3 C4 1.547(7) . ?
